data_4504417
loop_
_publ_author_name
'Zhou, Jian'
'Zhang, Yong'
'Bian, Guo-Qing'
'Zhu, Qin-Yu'
'Li, Chun-Ying'
'Dai, Jie'

_publ_section_title
;
 Solvothermal Synthesis of a Series of Telluridoindate Compounds
 Displaying Three Types of One-Dimensional Polymeric Anion Chains with the
 Formula {[InTe2]-}\\infty
;
_journal_issue 9
_journal_name_full 'Crystal Growth &amp; Design'
_journal_page_first 1889
_journal_paper_doi 10.1021/cg070552u
_journal_volume 7
_journal_year 2007
_chemical_formula_moiety '2(C6 H24 Mn N6), In4 Te8, C H4 N'
_chemical_formula_sum 'C13 H52 In4 Mn2 N13 Te8'
_chemical_formula_weight 1980.64
_chemical_name_systematic
; 
 ? 
;
_space_group_IT_number 2
_symmetry_cell_setting triclinic
_symmetry_Int_Tables_number 2
_symmetry_space_group_name_Hall '-P 1'
_symmetry_space_group_name_H-M 'P -1'
_atom_sites_solution_hydrogens geom
_atom_sites_solution_primary direct
_atom_sites_solution_secondary difmap
_audit_creation_method SHELXL-97
_cell_angle_alpha 113.937(3)
_cell_angle_beta 90.396(2)
_cell_angle_gamma 102.834(2)
_cell_formula_units_Z 2
_cell_length_a 8.7694(12)
_cell_length_b 16.239(3)
_cell_length_c 17.691(3)
_cell_measurement_reflns_used 21938
_cell_measurement_temperature 193(2)
_cell_measurement_theta_max 25.35
_cell_measurement_theta_min 3.07
_cell_volume 2231.8(6)
_computing_cell_refinement CrystalClear
_computing_data_collection CrystalClear
_computing_data_reduction CrystalStructure
_computing_structure_refinement 'SHELXL-97 (Sheldrick, 1997)'
_computing_structure_solution 'SHELXS-97 (Sheldrick, 1990)'
_diffrn_ambient_temperature 193(2)
_diffrn_detector_area_resol_mean 7.31
_diffrn_measured_fraction_theta_full 0.992
_diffrn_measured_fraction_theta_max 0.992
_diffrn_measurement_device_type 'Rigaku Mercury'
_diffrn_measurement_method \w
_diffrn_radiation_monochromator graphite
_diffrn_radiation_source 'fine-focus sealed tube'
_diffrn_radiation_type MoK\a
_diffrn_radiation_wavelength 0.71073
_diffrn_reflns_av_R_equivalents 0.0371
_diffrn_reflns_av_sigmaI/netI 0.0453
_diffrn_reflns_limit_h_max 10
_diffrn_reflns_limit_h_min -10
_diffrn_reflns_limit_k_max 19
_diffrn_reflns_limit_k_min -19
_diffrn_reflns_limit_l_max 21
_diffrn_reflns_limit_l_min -20
_diffrn_reflns_number 21938
_diffrn_reflns_theta_full 25.35
_diffrn_reflns_theta_max 25.35
_diffrn_reflns_theta_min 3.07
_exptl_absorpt_coefficient_mu 7.732
_exptl_absorpt_correction_T_max 0.286
_exptl_absorpt_correction_T_min 0.173
_exptl_absorpt_correction_type multi-scan
_exptl_absorpt_process_details 'Jacobson, R. (1998) Private communication'
_exptl_crystal_colour yellow
_exptl_crystal_density_diffrn 2.947
_exptl_crystal_density_method 'not measured'
_exptl_crystal_description block
_exptl_crystal_F_000 1766
_exptl_crystal_size_max 0.25
_exptl_crystal_size_mid 0.20
_exptl_crystal_size_min 0.16
_refine_diff_density_max 0.945
_refine_diff_density_min -1.412
_refine_diff_density_rms 0.232
_refine_ls_extinction_method none
_refine_ls_goodness_of_fit_ref 1.156
_refine_ls_hydrogen_treatment mixed
_refine_ls_matrix_type full
_refine_ls_number_parameters 378
_refine_ls_number_reflns 8124
_refine_ls_number_restraints 4
_refine_ls_restrained_S_all 1.156
_refine_ls_R_factor_all 0.0440
_refine_ls_R_factor_gt 0.0358
_refine_ls_shift/su_max 0.006
_refine_ls_shift/su_mean 0.000
_refine_ls_structure_factor_coef Fsqd
_refine_ls_weighting_details 'calc w=1/[\s^2^(Fo^2^)+(0.0307P)^2^+0.0000P] where P=(Fo^2^+2Fc^2^)/3'
_refine_ls_weighting_scheme calc
_refine_ls_wR_factor_gt 0.0750
_refine_ls_wR_factor_ref 0.0789
_reflns_number_gt 7168
_reflns_number_total 8124
_reflns_threshold_expression >2sigma(I)
_cod_data_source_file cg070552usi20070618_115133.cif
_cod_data_source_block 4
_cod_depositor_comments
;
The following automatic conversions were performed:

'_symmetry_cell_setting' value 'Triclinic' changed to 'triclinic'
according to /home/saulius/struct/CIF-dictionaries/cif_core.dic
dictionary named 'cif_core.dic' version 2.4.1 from 2010-06-29.

Automatic conversion script
Id: cif_fix_values 1715 2011-07-08 13:25:40Z adriana 
;
_cod_original_sg_symbol_H-M P-1
_cod_database_code 4504417

loop_
_symmetry_equiv_pos_as_xyz
'x, y, z'
'-x, -y, -z'

loop_
_atom_site_label
_atom_site_type_symbol
_atom_site_fract_x
_atom_site_fract_y
_atom_site_fract_z
_atom_site_U_iso_or_equiv
_atom_site_adp_type
_atom_site_occupancy
_atom_site_symmetry_multiplicity
_atom_site_calc_flag
_atom_site_refinement_flags
Te5 Te 0.68168(6) 0.13626(3) 0.14025(3) 0.02306(12) Uani 1 1 d .
Te3 Te 0.83923(5) 0.14887(3) 0.40189(3) 0.01938(12) Uani 1 1 d .
Te1 Te 0.47871(6) -0.12463(3) 0.39240(3) 0.01882(12) Uani 1 1 d .
Te8 Te 0.49717(6) 0.61197(3) 0.11618(3) 0.02115(12) Uani 1 1 d .
Te7 Te 0.36678(5) 0.32326(3) 0.11271(3) 0.01767(11) Uani 1 1 d .
Te6 Te 0.85366(6) 0.41464(4) 0.10267(3) 0.02542(13) Uani 1 1 d .
Te4 Te 0.69911(5) 0.38460(3) 0.34967(3) 0.01571(11) Uani 1 1 d .
Te2 Te 0.35536(5) 0.12235(3) 0.35190(3) 0.01835(11) Uani 1 1 d .
In2 In 0.64178(6) 0.19277(3) 0.30846(3) 0.01619(12) Uani 1 1 d .
In1 In 0.54884(6) 0.06609(3) 0.43788(3) 0.01588(12) Uani 1 1 d .
In3 In 0.65314(6) 0.31361(3) 0.17259(3) 0.01664(12) Uani 1 1 d .
In4 In 0.56834(6) 0.43751(3) 0.05258(3) 0.01789(12) Uani 1 1 d .
Mn2 Mn 0.26953(12) 0.53450(7) 0.35553(6) 0.0173(2) Uani 1 1 d .
Mn1 Mn 0.92759(13) 0.88149(8) 0.14262(7) 0.0206(2) Uani 1 1 d .
N2 N 1.0255(7) 1.0383(4) 0.1890(4) 0.0259(15) Uani 1 1 d .
H2A H 0.9439 1.0669 0.1956 0.031 Uiso 1 1 calc R
H2B H 1.0839 1.0614 0.2398 0.031 Uiso 1 1 calc R
N1 N 1.1165(8) 0.8949(4) 0.0549(4) 0.0289(15) Uani 1 1 d .
H1A H 1.1719 0.8502 0.0450 0.035 Uiso 1 1 calc R
H1B H 1.0694 0.8865 0.0048 0.035 Uiso 1 1 calc R
N5 N 0.7235(7) 0.8907(4) 0.0684(4) 0.0204(13) Uani 1 1 d .
H5A H 0.7394 0.9501 0.0718 0.025 Uiso 1 1 calc R
H5B H 0.7184 0.8507 0.0134 0.025 Uiso 1 1 calc R
N6 N 0.7298(7) 0.8807(5) 0.2233(4) 0.0286(15) Uani 1 1 d .
H6A H 0.6936 0.8220 0.2210 0.034 Uiso 1 1 calc R
H6B H 0.7666 0.9208 0.2776 0.034 Uiso 1 1 calc R
N4 N 1.0944(7) 0.8653(4) 0.2323(4) 0.0267(15) Uani 1 1 d .
H4A H 1.1824 0.9142 0.2506 0.032 Uiso 1 1 calc R
H4B H 1.0454 0.8638 0.2776 0.032 Uiso 1 1 calc R
N3 N 0.9085(7) 0.7257(4) 0.0842(4) 0.0244(14) Uani 1 1 d .
H3A H 0.8043 0.6939 0.0737 0.029 Uiso 1 1 calc R
H3B H 0.9515 0.7094 0.0344 0.029 Uiso 1 1 calc R
N12 N 0.4902(7) 0.5414(4) 0.2929(3) 0.0183(13) Uani 1 1 d .
H12A H 0.5401 0.4984 0.2958 0.022 Uiso 1 1 calc R
H12B H 0.4653 0.5271 0.2377 0.022 Uiso 1 1 calc R
N11 N 0.4436(6) 0.6650(4) 0.4510(4) 0.0201(13) Uani 1 1 d .
H11A H 0.4160 0.7175 0.4535 0.024 Uiso 1 1 calc R
H11B H 0.4402 0.6649 0.5029 0.024 Uiso 1 1 calc R
N9 N 0.1744(7) 0.6046(4) 0.2830(4) 0.0241(14) Uani 1 1 d .
H9A H 0.2560 0.6372 0.2660 0.029 Uiso 1 1 calc R
H9B H 0.1091 0.5606 0.2366 0.029 Uiso 1 1 calc R
N10 N 0.0754(7) 0.5887(4) 0.4302(4) 0.0234(14) Uani 1 1 d .
H10A H 0.0103 0.5418 0.4398 0.028 Uiso 1 1 calc R
H10B H 0.1188 0.6362 0.4808 0.028 Uiso 1 1 calc R
N8 N 0.1107(7) 0.3918(4) 0.2766(4) 0.0216(14) Uani 1 1 d .
H8A H 0.0072 0.3934 0.2827 0.026 Uiso 1 1 calc R
H8B H 0.1249 0.3758 0.2214 0.026 Uiso 1 1 calc R
N7 N 0.3101(7) 0.4463(4) 0.4226(4) 0.0187(13) Uani 1 1 d .
H7A H 0.4045 0.4304 0.4113 0.022 Uiso 1 1 calc R
H7B H 0.3140 0.4795 0.4791 0.022 Uiso 1 1 calc R
N13 N 0.9417(9) 0.8829(5) 0.4034(5) 0.0380(18) Uani 1 1 d D
C1 C 1.2223(9) 0.9870(5) 0.0945(5) 0.033(2) Uani 1 1 d .
H1C H 1.2880 1.0001 0.0534 0.039 Uiso 1 1 calc R
H1D H 1.2929 0.9904 0.1401 0.039 Uiso 1 1 calc R
C2 C 1.1248(10) 1.0584(6) 0.1289(5) 0.034(2) Uani 1 1 d .
H2C H 1.1955 1.1214 0.1565 0.041 Uiso 1 1 calc R
H2D H 1.0577 1.0565 0.0827 0.041 Uiso 1 1 calc R
C12 C 0.5950(8) 0.6339(5) 0.3328(4) 0.0204(16) Uani 1 1 d .
H12C H 0.5553 0.6776 0.3166 0.025 Uiso 1 1 calc R
H12D H 0.7013 0.6325 0.3147 0.025 Uiso 1 1 calc R
C11 C 0.6031(8) 0.6662(5) 0.4264(4) 0.0215(16) Uani 1 1 d .
H11C H 0.6481 0.6245 0.4430 0.026 Uiso 1 1 calc R
H11D H 0.6716 0.7299 0.4544 0.026 Uiso 1 1 calc R
C10 C -0.0156(9) 0.6225(5) 0.3844(5) 0.0276(18) Uani 1 1 d .
H10C H -0.0685 0.6676 0.4239 0.033 Uiso 1 1 calc R
H10D H -0.0979 0.5697 0.3446 0.033 Uiso 1 1 calc R
C8 C 0.1473(9) 0.3217(5) 0.3020(5) 0.0259(18) Uani 1 1 d .
H8C H 0.2399 0.3017 0.2757 0.031 Uiso 1 1 calc R
H8D H 0.0570 0.2665 0.2832 0.031 Uiso 1 1 calc R
C6 C 0.6003(9) 0.9090(5) 0.1952(5) 0.0284(18) Uani 1 1 d .
H6C H 0.6255 0.9776 0.2167 0.034 Uiso 1 1 calc R
H6D H 0.5028 0.8886 0.2174 0.034 Uiso 1 1 calc R
C5 C 0.5752(9) 0.8664(5) 0.1014(4) 0.0240(17) Uani 1 1 d .
H5C H 0.5383 0.7979 0.0801 0.029 Uiso 1 1 calc R
H5D H 0.4937 0.8896 0.0827 0.029 Uiso 1 1 calc R
C4 C 1.1384(9) 0.7771(5) 0.1857(5) 0.0306(19) Uani 1 1 d .
H4C H 1.1945 0.7610 0.2246 0.037 Uiso 1 1 calc R
H4D H 1.2102 0.7841 0.1446 0.037 Uiso 1 1 calc R
C3 C 0.9930(10) 0.6999(6) 0.1413(5) 0.035(2) Uani 1 1 d .
H3C H 1.0234 0.6411 0.1092 0.042 Uiso 1 1 calc R
H3D H 0.9233 0.6905 0.1824 0.042 Uiso 1 1 calc R
C13 C 1.0298(9) 0.9783(6) 0.4574(5) 0.0295(19) Uani 1 1 d D
C9 C 0.0869(9) 0.6680(5) 0.3383(5) 0.0300(19) Uani 1 1 d .
H9C H 0.0213 0.6865 0.3052 0.036 Uiso 1 1 calc R
H9D H 0.1618 0.7248 0.3784 0.036 Uiso 1 1 calc R
C7 C 0.1810(8) 0.3619(5) 0.3943(4) 0.0224(17) Uani 1 1 d .
H7C H 0.0857 0.3772 0.4205 0.027 Uiso 1 1 calc R
H7D H 0.2106 0.3158 0.4111 0.027 Uiso 1 1 calc R
H13A H 1.021(10) 1.019(5) 0.429(5) 0.06(3) Uiso 1 1 d D
H13B H 1.144(3) 0.987(6) 0.469(5) 0.05(3) Uiso 1 1 d D
H13C H 0.838(3) 0.885(6) 0.403(5) 0.04(2) Uiso 1 1 d D
H13D H 0.962(12) 0.861(7) 0.442(5) 0.07(4) Uiso 1 1 d D

loop_
_atom_site_aniso_label
_atom_site_aniso_U_11
_atom_site_aniso_U_22
_atom_site_aniso_U_33
_atom_site_aniso_U_23
_atom_site_aniso_U_13
_atom_site_aniso_U_12
Te5 0.0408(3) 0.0166(2) 0.0176(3) 0.0080(2) 0.0106(2) 0.0166(2)
Te3 0.0177(2) 0.0217(2) 0.0236(3) 0.0137(2) 0.0029(2) 0.0058(2)
Te1 0.0293(3) 0.0124(2) 0.0154(2) 0.00607(19) 0.0053(2) 0.0058(2)
Te8 0.0345(3) 0.0166(2) 0.0147(2) 0.0072(2) 0.0038(2) 0.0095(2)
Te7 0.0199(2) 0.0172(2) 0.0160(2) 0.00685(19) 0.00244(19) 0.0050(2)
Te6 0.0205(3) 0.0332(3) 0.0313(3) 0.0222(2) 0.0036(2) 0.0065(2)
Te4 0.0209(2) 0.0124(2) 0.0147(2) 0.00548(18) 0.00287(19) 0.00614(19)
Te2 0.0176(2) 0.0193(2) 0.0193(3) 0.0094(2) 0.00067(19) 0.0043(2)
In2 0.0217(3) 0.0139(2) 0.0163(3) 0.0083(2) 0.0046(2) 0.0067(2)
In1 0.0211(3) 0.0136(2) 0.0156(3) 0.0082(2) 0.0037(2) 0.0054(2)
In3 0.0230(3) 0.0151(2) 0.0159(3) 0.0086(2) 0.0035(2) 0.0084(2)
In4 0.0236(3) 0.0172(3) 0.0163(3) 0.0094(2) 0.0021(2) 0.0070(2)
Mn2 0.0184(5) 0.0158(5) 0.0190(6) 0.0077(5) 0.0032(5) 0.0060(5)
Mn1 0.0221(6) 0.0216(6) 0.0211(6) 0.0096(5) 0.0048(5) 0.0099(5)
N2 0.020(3) 0.030(4) 0.026(4) 0.009(3) -0.004(3) 0.008(3)
N1 0.039(4) 0.030(4) 0.023(4) 0.013(3) 0.010(3) 0.015(3)
N5 0.024(3) 0.017(3) 0.019(3) 0.006(3) 0.003(3) 0.007(3)
N6 0.030(4) 0.034(4) 0.027(4) 0.015(3) 0.010(3) 0.012(3)
N4 0.030(4) 0.024(3) 0.023(4) 0.008(3) -0.002(3) 0.004(3)
N3 0.026(3) 0.023(3) 0.026(4) 0.012(3) 0.003(3) 0.007(3)
N12 0.024(3) 0.017(3) 0.016(3) 0.004(2) 0.002(3) 0.014(3)
N11 0.022(3) 0.020(3) 0.021(3) 0.009(3) 0.010(3) 0.012(3)
N9 0.017(3) 0.032(4) 0.028(4) 0.016(3) 0.006(3) 0.009(3)
N10 0.022(3) 0.031(4) 0.020(3) 0.010(3) 0.005(3) 0.011(3)
N8 0.023(3) 0.024(3) 0.024(3) 0.014(3) 0.003(3) 0.010(3)
N7 0.021(3) 0.019(3) 0.018(3) 0.008(3) 0.002(3) 0.007(3)
N13 0.041(5) 0.037(4) 0.033(4) 0.009(4) 0.000(4) 0.013(4)
C1 0.027(4) 0.036(5) 0.035(5) 0.015(4) 0.015(4) 0.008(4)
C2 0.039(5) 0.027(4) 0.038(5) 0.019(4) 0.005(4) 0.000(4)
C12 0.023(4) 0.021(4) 0.021(4) 0.012(3) 0.006(3) 0.007(3)
C11 0.020(4) 0.024(4) 0.021(4) 0.009(3) 0.001(3) 0.007(3)
C10 0.021(4) 0.026(4) 0.036(5) 0.012(4) 0.002(3) 0.009(3)
C8 0.032(4) 0.014(4) 0.028(4) 0.008(3) 0.003(4) 0.000(3)
C6 0.028(4) 0.026(4) 0.038(5) 0.017(4) 0.009(4) 0.013(4)
C5 0.029(4) 0.018(4) 0.022(4) 0.007(3) 0.003(3) 0.002(3)
C4 0.037(5) 0.025(4) 0.028(5) 0.008(4) -0.003(4) 0.010(4)
C3 0.037(5) 0.030(4) 0.040(5) 0.018(4) 0.000(4) 0.008(4)
C13 0.025(4) 0.034(5) 0.037(5) 0.020(4) 0.003(4) 0.012(4)
C9 0.031(4) 0.028(4) 0.038(5) 0.017(4) 0.006(4) 0.014(4)
C7 0.027(4) 0.028(4) 0.024(4) 0.020(3) 0.018(3) 0.011(3)

loop_
_atom_type_symbol
_atom_type_description
_atom_type_scat_dispersion_real
_atom_type_scat_dispersion_imag
_atom_type_scat_source
C C 0.0033 0.0016 'International Tables Vol C Tables 4.2.6.8 and 6.1.1.4'
H H 0.0000 0.0000 'International Tables Vol C Tables 4.2.6.8 and 6.1.1.4'
In In -0.7276 1.3100 'International Tables Vol C Tables 4.2.6.8 and 6.1.1.4'
Mn Mn 0.3368 0.7283 'International Tables Vol C Tables 4.2.6.8 and 6.1.1.4'
N N 0.0061 0.0033 'International Tables Vol C Tables 4.2.6.8 and 6.1.1.4'
Te Te -0.5308 1.6751 'International Tables Vol C Tables 4.2.6.8 and 6.1.1.4'

loop_
_geom_angle_atom_site_label_1
_geom_angle_atom_site_label_2
_geom_angle_atom_site_label_3
_geom_angle
_geom_angle_site_symmetry_1
_geom_angle_site_symmetry_3
In3 Te5 In2 82.373(19) . .
In2 Te3 In1 81.31(2) . .
In1 Te1 In1 81.450(19) . 2_656
In4 Te8 In4 80.88(2) 2_665 .
In3 Te7 In4 81.23(2) . .
In3 Te6 In4 81.40(2) . .
In2 Te4 In3 80.296(18) . .
In2 Te2 In1 81.69(2) . .
Te2 In2 Te3 99.08(2) . .
Te2 In2 Te5 118.55(2) . .
Te3 In2 Te5 116.61(2) . .
Te2 In2 Te4 112.78(2) . .
Te3 In2 Te4 113.80(2) . .
Te5 In2 Te4 96.95(2) . .
Te1 In1 Te1 98.550(19) . 2_656
Te1 In1 Te2 114.58(2) . .
Te1 In1 Te2 115.67(2) 2_656 .
Te1 In1 Te3 117.68(2) . .
Te1 In1 Te3 113.80(2) 2_656 .
Te2 In1 Te3 97.68(2) . .
Te5 In3 Te6 117.91(2) . .
Te5 In3 Te7 115.37(2) . .
Te6 In3 Te7 99.09(2) . .
Te5 In3 Te4 96.49(2) . .
Te6 In3 Te4 115.51(2) . .
Te7 In3 Te4 113.53(2) . .
Te8 In4 Te6 116.69(2) 2_665 .
Te8 In4 Te7 113.89(2) 2_665 .
Te6 In4 Te7 97.95(2) . .
Te8 In4 Te8 99.12(2) 2_665 .
Te6 In4 Te8 121.50(2) . .
Te7 In4 Te8 108.18(2) . .
N12 Mn2 N10 157.1(2) . .
N12 Mn2 N8 105.3(2) . .
N10 Mn2 N8 94.2(2) . .
N12 Mn2 N7 100.0(2) . .
N10 Mn2 N7 96.1(2) . .
N8 Mn2 N7 76.3(2) . .
N12 Mn2 N9 89.5(2) . .
N10 Mn2 N9 77.1(2) . .
N8 Mn2 N9 93.8(2) . .
N7 Mn2 N9 167.7(2) . .
N12 Mn2 N11 76.1(2) . .
N10 Mn2 N11 87.1(2) . .
N8 Mn2 N11 168.8(2) . .
N7 Mn2 N11 92.5(2) . .
N9 Mn2 N11 97.3(2) . .
N6 Mn1 N3 97.6(2) . .
N6 Mn1 N5 76.6(2) . .
N3 Mn1 N5 101.3(2) . .
N6 Mn1 N4 92.3(2) . .
N3 Mn1 N4 77.5(2) . .
N5 Mn1 N4 168.6(2) . .
N6 Mn1 N2 99.3(2) . .
N3 Mn1 N2 161.7(2) . .
N5 Mn1 N2 89.2(2) . .
N4 Mn1 N2 95.1(2) . .
N6 Mn1 N1 172.6(2) . .
N3 Mn1 N1 87.5(2) . .
N5 Mn1 N1 97.2(2) . .
N4 Mn1 N1 94.1(2) . .
N2 Mn1 N1 76.3(2) . .
C2 N2 Mn1 109.9(4) . .
C2 N2 H2A 109.7 . .
Mn1 N2 H2A 109.7 . .
C2 N2 H2B 109.7 . .
Mn1 N2 H2B 109.7 . .
H2A N2 H2B 108.2 . .
C1 N1 Mn1 108.4(4) . .
C1 N1 H1A 110.0 . .
Mn1 N1 H1A 110.0 . .
C1 N1 H1B 110.0 . .
Mn1 N1 H1B 110.0 . .
H1A N1 H1B 108.4 . .
C5 N5 Mn1 109.9(4) . .
C5 N5 H5A 109.7 . .
Mn1 N5 H5A 109.7 . .
C5 N5 H5B 109.7 . .
Mn1 N5 H5B 109.7 . .
H5A N5 H5B 108.2 . .
C6 N6 Mn1 110.6(5) . .
C6 N6 H6A 109.5 . .
Mn1 N6 H6A 109.5 . .
C6 N6 H6B 109.5 . .
Mn1 N6 H6B 109.5 . .
H6A N6 H6B 108.1 . .
C4 N4 Mn1 106.6(4) . .
C4 N4 H4A 110.4 . .
Mn1 N4 H4A 110.4 . .
C4 N4 H4B 110.4 . .
Mn1 N4 H4B 110.4 . .
H4A N4 H4B 108.6 . .
C3 N3 Mn1 110.0(4) . .
C3 N3 H3A 109.7 . .
Mn1 N3 H3A 109.7 . .
C3 N3 H3B 109.7 . .
Mn1 N3 H3B 109.7 . .
H3A N3 H3B 108.2 . .
C12 N12 Mn2 110.4(4) . .
C12 N12 H12A 109.6 . .
Mn2 N12 H12A 109.6 . .
C12 N12 H12B 109.6 . .
Mn2 N12 H12B 109.6 . .
H12A N12 H12B 108.1 . .
C11 N11 Mn2 109.5(4) . .
C11 N11 H11A 109.8 . .
Mn2 N11 H11A 109.8 . .
C11 N11 H11B 109.8 . .
Mn2 N11 H11B 109.8 . .
H11A N11 H11B 108.2 . .
C9 N9 Mn2 107.8(5) . .
C9 N9 H9A 110.2 . .
Mn2 N9 H9A 110.2 . .
C9 N9 H9B 110.2 . .
Mn2 N9 H9B 110.2 . .
H9A N9 H9B 108.5 . .
C10 N10 Mn2 109.8(4) . .
C10 N10 H10A 109.7 . .
Mn2 N10 H10A 109.7 . .
C10 N10 H10B 109.7 . .
Mn2 N10 H10B 109.7 . .
H10A N10 H10B 108.2 . .
C8 N8 Mn2 110.2(4) . .
C8 N8 H8A 109.6 . .
Mn2 N8 H8A 109.6 . .
C8 N8 H8B 109.6 . .
Mn2 N8 H8B 109.6 . .
H8A N8 H8B 108.1 . .
C7 N7 Mn2 109.1(4) . .
C7 N7 H7A 109.9 . .
Mn2 N7 H7A 109.9 . .
C7 N7 H7B 109.9 . .
Mn2 N7 H7B 109.9 . .
H7A N7 H7B 108.3 . .
C13 N13 H13C 105(5) . .
C13 N13 H13D 92(6) . .
H13C N13 H13D 108(9) . .
N1 C1 C2 108.8(6) . .
N1 C1 H1C 109.9 . .
C2 C1 H1C 109.9 . .
N1 C1 H1D 109.9 . .
C2 C1 H1D 109.9 . .
H1C C1 H1D 108.3 . .
N2 C2 C1 110.0(6) . .
N2 C2 H2C 109.7 . .
C1 C2 H2C 109.7 . .
N2 C2 H2D 109.7 . .
C1 C2 H2D 109.7 . .
H2C C2 H2D 108.2 . .
N12 C12 C11 109.1(6) . .
N12 C12 H12C 109.9 . .
C11 C12 H12C 109.9 . .
N12 C12 H12D 109.9 . .
C11 C12 H12D 109.9 . .
H12C C12 H12D 108.3 . .
N11 C11 C12 108.6(6) . .
N11 C11 H11C 110.0 . .
C12 C11 H11C 110.0 . .
N11 C11 H11D 110.0 . .
C12 C11 H11D 110.0 . .
H11C C11 H11D 108.3 . .
N10 C10 C9 111.4(6) . .
N10 C10 H10C 109.3 . .
C9 C10 H10C 109.3 . .
N10 C10 H10D 109.3 . .
C9 C10 H10D 109.3 . .
H10C C10 H10D 108.0 . .
N8 C8 C7 109.8(6) . .
N8 C8 H8C 109.7 . .
C7 C8 H8C 109.7 . .
N8 C8 H8D 109.7 . .
C7 C8 H8D 109.7 . .
H8C C8 H8D 108.2 . .
N6 C6 C5 110.0(6) . .
N6 C6 H6C 109.7 . .
C5 C6 H6C 109.7 . .
N6 C6 H6D 109.7 . .
C5 C6 H6D 109.7 . .
H6C C6 H6D 108.2 . .
N5 C5 C6 109.6(6) . .
N5 C5 H5C 109.8 . .
C6 C5 H5C 109.8 . .
N5 C5 H5D 109.8 . .
C6 C5 H5D 109.8 . .
H5C C5 H5D 108.2 . .
N4 C4 C3 110.2(7) . .
N4 C4 H4C 109.6 . .
C3 C4 H4C 109.6 . .
N4 C4 H4D 109.6 . .
C3 C4 H4D 109.6 . .
H4C C4 H4D 108.1 . .
N3 C3 C4 109.0(6) . .
N3 C3 H3C 109.9 . .
C4 C3 H3C 109.9 . .
N3 C3 H3D 109.9 . .
C4 C3 H3D 109.9 . .
H3C C3 H3D 108.3 . .
N13 C13 C13 115.1(9) . 2_776
N13 C13 H13A 109(5) . .
C13 C13 H13A 106(5) 2_776 .
N13 C13 H13B 115(5) . .
C13 C13 H13B 105(5) 2_776 .
H13A C13 H13B 106(7) . .
N9 C9 C10 110.6(6) . .
N9 C9 H9C 109.5 . .
C10 C9 H9C 109.5 . .
N9 C9 H9D 109.5 . .
C10 C9 H9D 109.5 . .
H9C C9 H9D 108.1 . .
N7 C7 C8 109.7(5) . .
N7 C7 H7C 109.7 . .
C8 C7 H7C 109.7 . .
N7 C7 H7D 109.7 . .
C8 C7 H7D 109.7 . .
H7C C7 H7D 108.2 . .

loop_
_geom_bond_atom_site_label_1
_geom_bond_atom_site_label_2
_geom_bond_distance
_geom_bond_site_symmetry_2
Te5 In3 2.7694(8) .
Te5 In2 2.7859(8) .
Te3 In2 2.7755(7) .
Te3 In1 2.8096(7) .
Te1 In1 2.7826(8) .
Te1 In1 2.7881(8) 2_656
Te8 In4 2.7773(8) 2_665
Te8 In4 2.8090(8) .
Te7 In3 2.7795(7) .
Te7 In4 2.8051(7) .
Te6 In3 2.7765(7) .
Te6 In4 2.7987(8) .
Te4 In2 2.8187(8) .
Te4 In3 2.8550(8) .
Te2 In2 2.7696(7) .
Te2 In1 2.7943(7) .
In1 Te1 2.7881(8) 2_656
In4 Te8 2.7774(8) 2_665
Mn2 N12 2.240(6) .
Mn2 N10 2.274(6) .
Mn2 N8 2.275(6) .
Mn2 N7 2.277(6) .
Mn2 N9 2.288(6) .
Mn2 N11 2.302(6) .
Mn1 N6 2.254(6) .
Mn1 N3 2.277(6) .
Mn1 N5 2.279(6) .
Mn1 N4 2.281(6) .
Mn1 N2 2.284(6) .
Mn1 N1 2.313(6) .
N2 C2 1.471(10) .
N2 H2A 0.9200 .
N2 H2B 0.9200 .
N1 C1 1.454(10) .
N1 H1A 0.9200 .
N1 H1B 0.9200 .
N5 C5 1.469(9) .
N5 H5A 0.9200 .
N5 H5B 0.9200 .
N6 C6 1.469(9) .
N6 H6A 0.9200 .
N6 H6B 0.9200 .
N4 C4 1.474(10) .
N4 H4A 0.9200 .
N4 H4B 0.9200 .
N3 C3 1.489(10) .
N3 H3A 0.9200 .
N3 H3B 0.9200 .
N12 C12 1.455(8) .
N12 H12A 0.9200 .
N12 H12B 0.9200 .
N11 C11 1.466(9) .
N11 H11A 0.9200 .
N11 H11B 0.9200 .
N9 C9 1.465(9) .
N9 H9A 0.9200 .
N9 H9B 0.9200 .
N10 C10 1.463(9) .
N10 H10A 0.9200 .
N10 H10B 0.9200 .
N8 C8 1.477(9) .
N8 H8A 0.9200 .
N8 H8B 0.9200 .
N7 C7 1.468(9) .
N7 H7A 0.9200 .
N7 H7B 0.9200 .
N13 C13 1.472(11) .
N13 H13C 0.92(4) .
N13 H13D 0.92(10) .
C1 C2 1.523(11) .
C1 H1C 0.9900 .
C1 H1D 0.9900 .
C2 H2C 0.9900 .
C2 H2D 0.9900 .
C12 C11 1.516(10) .
C12 H12C 0.9900 .
C12 H12D 0.9900 .
C11 H11C 0.9900 .
C11 H11D 0.9900 .
C10 C9 1.491(11) .
C10 H10C 0.9900 .
C10 H10D 0.9900 .
C8 C7 1.491(10) .
C8 H8C 0.9900 .
C8 H8D 0.9900 .
C6 C5 1.509(10) .
C6 H6C 0.9900 .
C6 H6D 0.9900 .
C5 H5C 0.9900 .
C5 H5D 0.9900 .
C4 C3 1.513(10) .
C4 H4C 0.9900 .
C4 H4D 0.9900 .
C3 H3C 0.9900 .
C3 H3D 0.9900 .
C13 C13 1.536(16) 2_776
C13 H13A 0.99(9) .
C13 H13B 0.99(4) .
C9 H9C 0.9900 .
C9 H9D 0.9900 .
C7 H7C 0.9900 .
C7 H7D 0.9900 .

loop_
_geom_torsion_atom_site_label_1
_geom_torsion_atom_site_label_2
_geom_torsion_atom_site_label_3
_geom_torsion_atom_site_label_4
_geom_torsion
_geom_torsion_site_symmetry_1
_geom_torsion_site_symmetry_4
In1 Te2 In2 Te3 -3.754(19) . .
In1 Te2 In2 Te5 123.36(3) . .
In1 Te2 In2 Te4 -124.44(2) . .
In1 Te3 In2 Te2 3.737(19) . .
In1 Te3 In2 Te5 -124.68(2) . .
In1 Te3 In2 Te4 123.67(2) . .
In3 Te5 In2 Te2 105.54(3) . .
In3 Te5 In2 Te3 -136.19(2) . .
In3 Te5 In2 Te4 -15.14(2) . .
In3 Te4 In2 Te2 -110.23(2) . .
In3 Te4 In2 Te3 137.92(2) . .
In3 Te4 In2 Te5 14.76(2) . .
In1 Te1 In1 Te1 0.0 2_656 2_656
In1 Te1 In1 Te2 -123.40(3) 2_656 .
In1 Te1 In1 Te3 122.66(3) 2_656 .
In2 Te2 In1 Te1 -121.55(2) . .
In2 Te2 In1 Te1 124.79(2) . 2_656
In2 Te2 In1 Te3 3.695(19) . .
In2 Te3 In1 Te1 119.31(2) . .
In2 Te3 In1 Te1 -126.18(2) . 2_656
In2 Te3 In1 Te2 -3.691(19) . .
In2 Te5 In3 Te6 138.34(2) . .
In2 Te5 In3 Te7 -104.97(2) . .
In2 Te5 In3 Te4 14.93(2) . .
In4 Te6 In3 Te5 129.53(2) . .
In4 Te6 In3 Te7 4.37(2) . .
In4 Te6 In3 Te4 -117.25(2) . .
In4 Te7 In3 Te5 -131.27(2) . .
In4 Te7 In3 Te6 -4.36(2) . .
In4 Te7 In3 Te4 118.68(2) . .
In2 Te4 In3 Te5 -14.84(2) . .
In2 Te4 In3 Te6 -140.02(2) . .
In2 Te4 In3 Te7 106.49(2) . .
In3 Te6 In4 Te8 -126.18(2) . 2_665
In3 Te6 In4 Te7 -4.32(2) . .
In3 Te6 In4 Te8 112.75(3) . .
In3 Te7 In4 Te8 128.22(2) . 2_665
In3 Te7 In4 Te6 4.31(2) . .
In3 Te7 In4 Te8 -122.64(2) . .
In4 Te8 In4 Te8 0.0 2_665 2_665
In4 Te8 In4 Te6 129.19(3) 2_665 .
In4 Te8 In4 Te7 -118.97(3) 2_665 .
N6 Mn1 N2 C2 -162.6(5) . .
N3 Mn1 N2 C2 39.4(10) . .
N5 Mn1 N2 C2 -86.3(5) . .
N4 Mn1 N2 C2 104.3(5) . .
N1 Mn1 N2 C2 11.3(5) . .
N3 Mn1 N1 C1 -152.3(5) . .
N5 Mn1 N1 C1 106.6(5) . .
N4 Mn1 N1 C1 -75.0(5) . .
N2 Mn1 N1 C1 19.2(5) . .
N6 Mn1 N5 C5 -14.9(4) . .
N3 Mn1 N5 C5 80.3(4) . .
N4 Mn1 N5 C5 -2.7(13) . .
N2 Mn1 N5 C5 -114.7(4) . .
N1 Mn1 N5 C5 169.3(4) . .
N3 Mn1 N6 C6 -113.8(5) . .
N5 Mn1 N6 C6 -13.9(5) . .
N4 Mn1 N6 C6 168.5(5) . .
N2 Mn1 N6 C6 73.0(5) . .
N6 Mn1 N4 C4 118.7(5) . .
N3 Mn1 N4 C4 21.4(5) . .
N5 Mn1 N4 C4 106.8(11) . .
N2 Mn1 N4 C4 -141.7(5) . .
N1 Mn1 N4 C4 -65.2(5) . .
N6 Mn1 N3 C3 -82.5(5) . .
N5 Mn1 N3 C3 -160.3(5) . .
N4 Mn1 N3 C3 8.2(5) . .
N2 Mn1 N3 C3 75.6(9) . .
N1 Mn1 N3 C3 102.9(5) . .
N10 Mn2 N12 C12 26.3(8) . .
N8 Mn2 N12 C12 173.7(4) . .
N7 Mn2 N12 C12 -107.8(4) . .
N9 Mn2 N12 C12 80.0(5) . .
N11 Mn2 N12 C12 -17.7(4) . .
N12 Mn2 N11 C11 -12.9(4) . .
N10 Mn2 N11 C11 -177.2(5) . .
N8 Mn2 N11 C11 85.9(12) . .
N7 Mn2 N11 C11 86.8(5) . .
N9 Mn2 N11 C11 -100.6(5) . .
N12 Mn2 N9 C9 -142.7(5) . .
N10 Mn2 N9 C9 18.6(4) . .
N8 Mn2 N9 C9 112.0(5) . .
N7 Mn2 N9 C9 76.3(11) . .
N11 Mn2 N9 C9 -66.7(5) . .
N12 Mn2 N10 C10 65.0(8) . .
N8 Mn2 N10 C10 -83.6(5) . .
N7 Mn2 N10 C10 -160.3(5) . .
N9 Mn2 N10 C10 9.3(4) . .
N11 Mn2 N10 C10 107.5(5) . .
N12 Mn2 N8 C8 85.3(5) . .
N10 Mn2 N8 C8 -106.8(5) . .
N7 Mn2 N8 C8 -11.5(5) . .
N9 Mn2 N8 C8 175.8(5) . .
N11 Mn2 N8 C8 -10.6(14) . .
N12 Mn2 N7 C7 -121.1(4) . .
N10 Mn2 N7 C7 75.3(4) . .
N8 Mn2 N7 C7 -17.6(4) . .
N9 Mn2 N7 C7 19.3(13) . .
N11 Mn2 N7 C7 162.6(4) . .
Mn1 N1 C1 C2 -46.1(7) . .
Mn1 N2 C2 C1 -39.5(7) . .
N1 C1 C2 N2 58.8(8) . .
Mn2 N12 C12 C11 45.4(6) . .
Mn2 N11 C11 C12 40.4(6) . .
N12 C12 C11 N11 -57.9(7) . .
Mn2 N10 C10 C9 -36.2(7) . .
Mn2 N8 C8 C7 39.1(7) . .
Mn1 N6 C6 C5 40.3(7) . .
Mn1 N5 C5 C6 40.9(7) . .
N6 C6 C5 N5 -54.9(8) . .
Mn1 N4 C4 C3 -48.8(7) . .
Mn1 N3 C3 C4 -36.1(7) . .
N4 C4 C3 N3 58.4(9) . .
Mn2 N9 C9 C10 -44.2(7) . .
N10 C10 C9 N9 55.6(8) . .
Mn2 N7 C7 C8 44.6(7) . .
N8 C8 C7 N7 -56.7(8) . .
